data_2108071
loop_
_publ_author_name
'Hathwar, Venkatesha R.'
'Stingaciu, Marian'
'Richter, Bo'
'Overgaard, Jacob'
'Iversen, Bo B.'

_publ_section_title
;
 Variable-temperature structural studies on valence tautomerism in cobalt
 bis(dioxolene) molecular complexes
;
_journal_issue 2
_journal_name_full 'Acta Crystallographica Section B'
_journal_page_first 304
_journal_page_last 312
_journal_paper_doi 10.1107/S2052520616019235
_journal_volume 73
_journal_year 2017
_chemical_formula_sum 'C38 H46 Br4 Co N2 O4'
_chemical_formula_weight 973.34
_chemical_name_systematic
;
 ?
;
_space_group_crystal_system triclinic
_space_group_IT_number 2
_space_group_name_Hall '-P 1'
_space_group_name_H-M_alt 'P -1'
_symmetry_space_group_name_Hall '-P 1'
_symmetry_space_group_name_H-M 'P -1'
_atom_sites_solution_hydrogens geom
_audit_creation_method SHELXL-2014
_cell_angle_alpha 85.308(4)
_cell_angle_beta 87.784(4)
_cell_angle_gamma 62.483(3)
_cell_formula_units_Z 1
_cell_length_a 8.9569(9)
_cell_length_b 10.7763(10)
_cell_length_c 11.7042(12)
_cell_measurement_reflns_used 19168
_cell_measurement_temperature 250(2)
_cell_measurement_theta_max 20.6
_cell_measurement_theta_min 1.37
_cell_volume 998.56(17)
_computing_structure_refinement 'SHELXL-2014 (Sheldrick, 2014)'
_diffrn_ambient_temperature 250(2)
_diffrn_measured_fraction_theta_full 0.962
_diffrn_measured_fraction_theta_max 0.944
_diffrn_measurement_device_type 'Bruker Kappa APEX II CCD detector'
_diffrn_measurement_method '\f and \w scans'
_diffrn_radiation_monochromator mirror
_diffrn_radiation_type AgK\a
_diffrn_radiation_wavelength 0.56085
_diffrn_reflns_av_R_equivalents 0.0484
_diffrn_reflns_limit_h_max 10
_diffrn_reflns_limit_h_min -11
_diffrn_reflns_limit_k_max 13
_diffrn_reflns_limit_k_min -13
_diffrn_reflns_limit_l_max 14
_diffrn_reflns_limit_l_min -14
_diffrn_reflns_number 19168
_diffrn_reflns_theta_full 19.665
_diffrn_reflns_theta_max 20.657
_diffrn_reflns_theta_min 1.378
_exptl_absorpt_coefficient_mu 2.391
_exptl_absorpt_correction_T_max 0.731
_exptl_absorpt_correction_T_min 0.646
_exptl_absorpt_correction_type multi-scan
_exptl_absorpt_process_details 'Bruker AXS, 2008'
_exptl_crystal_colour blue
_exptl_crystal_density_diffrn 1.619
_exptl_crystal_description block
_exptl_crystal_F_000 487
_exptl_crystal_size_max 0.200
_exptl_crystal_size_mid 0.170
_exptl_crystal_size_min 0.140
_refine_diff_density_max 0.914
_refine_diff_density_min -0.931
_refine_ls_extinction_method none
_refine_ls_goodness_of_fit_ref 1.111
_refine_ls_hydrogen_treatment constr
_refine_ls_matrix_type full
_refine_ls_number_parameters 229
_refine_ls_number_reflns 3924
_refine_ls_number_restraints 0
_refine_ls_restrained_S_all 1.111
_refine_ls_R_factor_all 0.0784
_refine_ls_R_factor_gt 0.0448
_refine_ls_shift/su_max 0.000
_refine_ls_shift/su_mean 0.000
_refine_ls_structure_factor_coef Fsqd
_refine_ls_weighting_details 'w=1/[\s^2^(Fo^2^)+(0.0937P)^2^+0.1567P] where P=(Fo^2^+2Fc^2^)/3'
_refine_ls_weighting_scheme calc
_refine_ls_wR_factor_gt 0.1238
_refine_ls_wR_factor_ref 0.1616
_reflns_number_gt 2714
_reflns_number_total 3924
_reflns_threshold_expression 'I > 2\s(I)'
_cod_data_source_file ps5056sup1.cif
_cod_data_source_block 1_250K
_cod_database_code 2108071
_shelx_space_group_comment
;
The symmetry employed for this shelxl refinement is uniquely defined
by the following loop, which should always be used as a source of
symmetry information in preference to the above space-group names.
They are only intended as comments.
;
_shelxl_version_number 201.4

loop_
_space_group_symop_operation_xyz
'x, y, z'
'-x, -y, -z'

loop_
_atom_site_type_symbol
_atom_site_label
_atom_site_fract_x
_atom_site_fract_y
_atom_site_fract_z
_atom_site_U_iso_or_equiv
_atom_site_adp_type
_atom_site_calc_flag
_atom_site_occupancy
C C1 -0.0586(6) 0.1142(4) 0.7097(4) 0.0319(10) Uani d 1
C C2 0.1170(6) 0.0732(4) 0.6866(4) 0.0311(10) Uani d 1
C C3 0.2126(6) 0.1043(4) 0.7648(4) 0.0364(11) Uani d 1
C C4 0.1280(7) 0.1717(5) 0.8613(4) 0.0412(12) Uani d 1
H H4 0.1882 0.1943 0.9128 0.049 Uiso calc 1
C C5 -0.0424(7) 0.2087(5) 0.8873(4) 0.0375(11) Uani d 1
C C6 -0.1351(6) 0.1808(5) 0.8103(4) 0.0383(11) Uani d 1
H H6 -0.2491 0.2062 0.8252 0.046 Uiso calc 1
C C7 0.3998(7) 0.0585(5) 0.7449(4) 0.0433(12) Uani d 1
C C8 0.4290(7) 0.1166(6) 0.6279(4) 0.0488(13) Uani d 1
H H8A 0.3580 0.2173 0.6200 0.073 Uiso calc 1
H H8B 0.4014 0.0732 0.5682 0.073 Uiso calc 1
H H8C 0.5462 0.0964 0.6208 0.073 Uiso calc 1
C C9 0.4963(8) -0.1007(6) 0.7521(6) 0.0690(18) Uani d 1
H H9A 0.6150 -0.1296 0.7388 0.103 Uiso calc 1
H H9B 0.4542 -0.1364 0.6944 0.103 Uiso calc 1
H H9C 0.4812 -0.1377 0.8276 0.103 Uiso calc 1
C C10 0.4740(8) 0.1103(7) 0.8357(5) 0.0630(16) Uani d 1
H H10A 0.4134 0.2118 0.8341 0.094 Uiso calc 1
H H10B 0.5920 0.0812 0.8190 0.094 Uiso calc 1
H H10C 0.4633 0.0705 0.9110 0.094 Uiso calc 1
C C11 -0.1208(8) 0.2776(5) 0.9984(4) 0.0481(13) Uani d 1
C C12 0.0022(12) 0.2092(10) 1.0967(6) 0.120(4) Uani d 1
H H12A 0.0977 0.2279 1.0837 0.180 Uiso calc 1
H H12B 0.0407 0.1088 1.1017 0.180 Uiso calc 1
H H12C -0.0531 0.2472 1.1678 0.180 Uiso calc 1
C C13 -0.2763(16) 0.2652(16) 1.0320(8) 0.154(6) Uani d 1
H H13A -0.3090 0.2943 1.1091 0.232 Uiso calc 1
H H13B -0.2544 0.1685 1.0293 0.232 Uiso calc 1
H H13C -0.3666 0.3247 0.9792 0.232 Uiso calc 1
C C14 -0.1680(15) 0.4301(8) 0.9828(7) 0.130(5) Uani d 1
H H14A -0.2205 0.4748 1.0524 0.195 Uiso calc 1
H H14B -0.2464 0.4732 0.9195 0.195 Uiso calc 1
H H14C -0.0678 0.4414 0.9665 0.195 Uiso calc 1
C C15 0.0466(7) 0.2546(5) 0.4111(4) 0.0416(12) Uani d 1
H H15 0.1596 0.1936 0.4298 0.050 Uiso calc 1
C C16 0.0046(7) 0.3891(5) 0.3669(4) 0.0417(11) Uani d 1
C C17 -0.1574(7) 0.4783(5) 0.3380(4) 0.0468(13) Uani d 1
H H17 -0.1877 0.5695 0.3057 0.056 Uiso calc 1
C C18 -0.2762(7) 0.4316(5) 0.3575(5) 0.0456(12) Uani d 1
C C19 -0.2279(7) 0.2969(5) 0.4030(4) 0.0449(12) Uani d 1
H H19 -0.3101 0.2663 0.4168 0.054 Uiso calc 1
N N1 -0.0672(5) 0.2083(4) 0.4282(3) 0.0373(9) Uani d 1
O O1 -0.1415(4) 0.0852(3) 0.6373(3) 0.0380(7) Uani d 1
O O2 0.1789(4) 0.0091(3) 0.5955(3) 0.0349(7) Uani d 1
Co Co1 0.0000 0.0000 0.5000 0.0303(2) Uani d 1
Br Br1 -0.50290(9) 0.55032(6) 0.32259(8) 0.0818(3) Uani d 1
Br Br2 0.17243(8) 0.44837(6) 0.34859(5) 0.0634(2) Uani d 1

loop_
_atom_site_aniso_label
_atom_site_aniso_U_11
_atom_site_aniso_U_22
_atom_site_aniso_U_33
_atom_site_aniso_U_12
_atom_site_aniso_U_13
_atom_site_aniso_U_23
C1 0.031(3) 0.032(2) 0.034(2) -0.0164(19) 0.0014(19) 0.0015(17)
C2 0.028(3) 0.028(2) 0.034(2) -0.0105(18) 0.0002(19) 0.0024(16)
C3 0.033(3) 0.037(2) 0.041(2) -0.018(2) -0.003(2) 0.0023(18)
C4 0.043(3) 0.050(3) 0.037(2) -0.026(2) -0.002(2) -0.005(2)
C5 0.039(3) 0.038(2) 0.037(2) -0.019(2) 0.004(2) -0.0041(18)
C6 0.031(3) 0.040(2) 0.042(3) -0.015(2) 0.006(2) -0.0037(19)
C7 0.032(3) 0.049(3) 0.052(3) -0.022(2) -0.004(2) 0.002(2)
C8 0.039(3) 0.056(3) 0.057(3) -0.026(2) 0.008(2) -0.010(2)
C9 0.034(4) 0.058(3) 0.105(5) -0.014(3) 0.001(3) 0.004(3)
C10 0.050(4) 0.092(4) 0.062(4) -0.046(3) -0.008(3) 0.002(3)
C11 0.054(4) 0.052(3) 0.040(3) -0.026(3) 0.010(2) -0.011(2)
C12 0.118(8) 0.117(7) 0.049(4) 0.014(6) -0.010(4) -0.020(4)
C13 0.158(11) 0.290(15) 0.104(7) -0.169(12) 0.096(7) -0.122(9)
C14 0.223(13) 0.063(5) 0.085(5) -0.050(6) 0.051(7) -0.035(4)
C15 0.038(3) 0.047(3) 0.036(2) -0.017(2) 0.002(2) -0.002(2)
C16 0.042(3) 0.049(3) 0.036(2) -0.023(2) 0.004(2) -0.001(2)
C17 0.045(3) 0.044(3) 0.050(3) -0.019(2) 0.001(3) -0.006(2)
C18 0.035(3) 0.040(2) 0.059(3) -0.015(2) -0.001(2) -0.003(2)
C19 0.037(3) 0.049(3) 0.051(3) -0.022(2) 0.001(2) -0.004(2)
N1 0.035(2) 0.042(2) 0.036(2) -0.0184(18) 0.0043(17) -0.0037(16)
O1 0.0261(19) 0.0485(17) 0.0423(17) -0.0196(14) 0.0033(14) -0.0057(14)
O2 0.0269(18) 0.0373(15) 0.0410(17) -0.0152(13) 0.0051(14) -0.0060(13)
Co1 0.0274(5) 0.0326(4) 0.0321(4) -0.0146(4) 0.0021(3) -0.0041(3)
Br1 0.0380(4) 0.0537(4) 0.1430(7) -0.0154(3) -0.0124(4) 0.0203(4)
Br2 0.0536(4) 0.0705(4) 0.0777(4) -0.0405(3) 0.0077(3) 0.0045(3)

loop_
_atom_type_symbol
_atom_type_description
_atom_type_scat_dispersion_real
_atom_type_scat_dispersion_imag
_atom_type_scat_source
C C 0.0015 0.0009 'International Tables Vol C Tables 4.2.6.8 and 6.1.1.4'
H H 0.0000 0.0000 'International Tables Vol C Tables 4.2.6.8 and 6.1.1.4'
N N 0.0030 0.0019 'International Tables Vol C Tables 4.2.6.8 and 6.1.1.4'
O O 0.0056 0.0036 'International Tables Vol C Tables 4.2.6.8 and 6.1.1.4'
Co Co 0.3050 0.6296 'International Tables Vol C Tables 4.2.6.8 and 6.1.1.4'
Br Br 0.1811 1.6452 'International Tables Vol C Tables 4.2.6.8 and 6.1.1.4'

loop_
_geom_angle_atom_site_label_1
_geom_angle_atom_site_label_2
_geom_angle_atom_site_label_3
_geom_angle_site_symmetry_1
_geom_angle_site_symmetry_3
_geom_angle
O1 C1 C6 . . 121.4(4)
O1 C1 C2 . . 118.2(4)
C6 C1 C2 . . 120.4(4)
O2 C2 C3 . . 123.6(4)
O2 C2 C1 . . 116.7(4)
C3 C2 C1 . . 119.7(4)
C4 C3 C2 . . 116.6(4)
C4 C3 C7 . . 122.3(4)
C2 C3 C7 . . 121.0(4)
C3 C4 C5 . . 124.6(4)
C6 C5 C4 . . 118.5(4)
C6 C5 C11 . . 121.3(5)
C4 C5 C11 . . 120.1(4)
C5 C6 C1 . . 120.2(5)
C9 C7 C8 . . 109.4(5)
C9 C7 C3 . . 109.6(4)
C8 C7 C3 . . 110.8(4)
C9 C7 C10 . . 107.5(5)
C8 C7 C10 . . 107.4(4)
C3 C7 C10 . . 112.0(4)
C14 C11 C13 . . 107.7(8)
C14 C11 C12 . . 109.9(6)
C13 C11 C12 . . 106.9(8)
C14 C11 C5 . . 109.2(5)
C13 C11 C5 . . 112.7(5)
C12 C11 C5 . . 110.4(5)
N1 C15 C16 . . 122.3(5)
C17 C16 C15 . . 119.7(5)
C17 C16 Br2 . . 120.5(4)
C15 C16 Br2 . . 119.7(4)
C16 C17 C18 . . 118.2(5)
C19 C18 C17 . . 119.7(5)
C19 C18 Br1 . . 119.8(4)
C17 C18 Br1 . . 120.5(4)
N1 C19 C18 . . 121.8(5)
C15 N1 C19 . . 118.3(4)
C15 N1 Co1 . . 121.7(3)
C19 N1 Co1 . . 120.0(4)
C1 O1 Co1 . . 111.4(3)
C2 O2 Co1 . . 111.9(3)
O1 Co1 O1 . 2_556 180.0
O1 Co1 O2 . 2_556 98.73(12)
O1 Co1 O2 2_556 2_556 81.27(12)
O1 Co1 O2 . . 81.27(12)
O1 Co1 O2 2_556 . 98.73(12)
O2 Co1 O2 2_556 . 180.0
O1 Co1 N1 . 2_556 91.85(14)
O1 Co1 N1 2_556 2_556 88.15(14)
O2 Co1 N1 2_556 2_556 89.06(13)
O2 Co1 N1 . 2_556 90.94(13)
O1 Co1 N1 . . 88.15(14)
O1 Co1 N1 2_556 . 91.85(14)
O2 Co1 N1 2_556 . 90.94(13)
O2 Co1 N1 . . 89.06(13)
N1 Co1 N1 2_556 . 180.0

loop_
_geom_bond_atom_site_label_1
_geom_bond_atom_site_label_2
_geom_bond_site_symmetry_2
_geom_bond_distance
C1 O1 . 1.293(5)
C1 C6 . 1.412(6)
C1 C2 . 1.445(7)
C2 O2 . 1.282(5)
C2 C3 . 1.435(6)
C3 C4 . 1.391(7)
C3 C7 . 1.527(7)
C4 C5 . 1.415(7)
C5 C6 . 1.388(6)
C5 C11 . 1.529(7)
C7 C9 . 1.519(7)
C7 C8 . 1.523(7)
C7 C10 . 1.542(7)
C11 C14 . 1.492(9)
C11 C13 . 1.495(11)
C11 C12 . 1.514(9)
C15 N1 . 1.329(6)
C15 C16 . 1.378(7)
C16 C17 . 1.356(7)
C16 Br2 . 1.885(5)
C17 C18 . 1.377(8)
C18 C19 . 1.374(7)
C18 Br1 . 1.872(5)
C19 N1 . 1.337(6)
N1 Co1 . 2.142(4)
O1 Co1 . 2.010(3)
O2 Co1 . 2.032(3)
Co1 O1 2_556 2.010(3)
Co1 O2 2_556 2.032(3)
Co1 N1 2_556 2.142(4)

loop_
_geom_torsion_atom_site_label_1
_geom_torsion_atom_site_label_2
_geom_torsion_atom_site_label_3
_geom_torsion_atom_site_label_4
_geom_torsion
O1 C1 C2 O2 -0.7(5)
C6 C1 C2 O2 177.8(4)
O1 C1 C2 C3 179.7(4)
C6 C1 C2 C3 -1.9(6)
O2 C2 C3 C4 -178.6(4)
C1 C2 C3 C4 1.0(6)
O2 C2 C3 C7 -1.5(6)
C1 C2 C3 C7 178.1(4)
C2 C3 C4 C5 1.0(7)
C7 C3 C4 C5 -176.0(4)
C3 C4 C5 C6 -2.2(7)
C3 C4 C5 C11 177.6(4)
C4 C5 C6 C1 1.3(6)
C11 C5 C6 C1 -178.5(4)
O1 C1 C6 C5 179.1(4)
C2 C1 C6 C5 0.7(6)
C4 C3 C7 C9 112.9(5)
C2 C3 C7 C9 -64.0(6)
C4 C3 C7 C8 -126.2(5)
C2 C3 C7 C8 56.8(5)
C4 C3 C7 C10 -6.3(6)
C2 C3 C7 C10 176.8(4)
C6 C5 C11 C14 -100.1(7)
C4 C5 C11 C14 80.0(7)
C6 C5 C11 C13 19.4(9)
C4 C5 C11 C13 -160.4(8)
C6 C5 C11 C12 139.0(7)
C4 C5 C11 C12 -40.9(8)
N1 C15 C16 C17 -0.8(7)
N1 C15 C16 Br2 178.5(3)
C15 C16 C17 C18 1.9(7)
Br2 C16 C17 C18 -177.4(4)
C16 C17 C18 C19 -1.2(8)
C16 C17 C18 Br1 178.7(4)
C17 C18 C19 N1 -0.7(8)
Br1 C18 C19 N1 179.4(4)
C16 C15 N1 C19 -1.1(7)
C16 C15 N1 Co1 -178.8(3)
C18 C19 N1 C15 1.8(7)
C18 C19 N1 Co1 179.6(4)
C6 C1 O1 Co1 177.1(3)
C2 C1 O1 Co1 -4.5(4)
C3 C2 O2 Co1 -174.9(3)
C1 C2 O2 Co1 5.5(4)

_cod_database_fobs_code 2108071
